data_4512980
loop_
_publ_author_name
'Khavasi, Hamid Reza'
'Norouzi, Fataneh'
'Azhdari Tehrani, Alireza'

_publ_section_title
;
 Halogen Bonding Synthon Modularity in Coordination Compounds
;
_journal_issue 6
_journal_name_full 'Crystal Growth &amp; Design'
_journal_page_first 2579
_journal_paper_doi 10.1021/acs.cgd.5b00282
_journal_volume 15
_journal_year 2015
_chemical_formula_sum 'C11 H8 Br2 Cl Hg N3 O'
_chemical_formula_weight 594.04
_chemical_name_systematic
;
 ?
;
_space_group_IT_number 61
_symmetry_cell_setting orthorhombic
_symmetry_space_group_name_Hall '-P 2ac 2ab'
_symmetry_space_group_name_H-M 'P b c a'
_atom_sites_solution_hydrogens geom
_atom_sites_solution_primary direct
_atom_sites_solution_secondary difmap
_audit_creation_method SHELXL-97
_cell_angle_alpha 90.00
_cell_angle_beta 90.00
_cell_angle_gamma 90.00
_cell_formula_units_Z 8
_cell_length_a 6.8666(8)
_cell_length_b 11.9826(11)
_cell_length_c 35.436(3)
_cell_measurement_temperature 298(2)
_cell_volume 2915.7(5)
_computing_structure_refinement 'SHELXL-97 (Sheldrick, 1997)'
_diffrn_ambient_temperature 298(2)
_diffrn_measured_fraction_theta_full 0.994
_diffrn_measured_fraction_theta_max 0.994
_diffrn_measurement_device_type 'APEX2 CCD area detector'
_diffrn_measurement_method 'phi and omega scans'
_diffrn_radiation_monochromator graphite
_diffrn_radiation_source 'fine-focus sealed tube'
_diffrn_radiation_type MoK\a
_diffrn_radiation_wavelength 0.71073
_diffrn_reflns_av_R_equivalents 0.0888
_diffrn_reflns_av_sigmaI/netI 0.0917
_diffrn_reflns_limit_h_max 8
_diffrn_reflns_limit_h_min -9
_diffrn_reflns_limit_k_max 16
_diffrn_reflns_limit_k_min -16
_diffrn_reflns_limit_l_max 48
_diffrn_reflns_limit_l_min -48
_diffrn_reflns_number 22714
_diffrn_reflns_theta_full 29.28
_diffrn_reflns_theta_max 29.28
_diffrn_reflns_theta_min 2.30
_diffrn_standards_number 0
_exptl_absorpt_coefficient_mu 16.216
_exptl_absorpt_correction_T_max 0.446
_exptl_absorpt_correction_T_min 0.009
_exptl_absorpt_correction_type numerical
_exptl_absorpt_process_details 'shape of crystal determined optically'
_exptl_crystal_colour Colorless
_exptl_crystal_density_diffrn 2.707
_exptl_crystal_density_method 'not measured'
_exptl_crystal_description Plate
_exptl_crystal_F_000 2160
_exptl_crystal_size_max 0.50
_exptl_crystal_size_mid 0.48
_exptl_crystal_size_min 0.05
_refine_diff_density_max 1.110
_refine_diff_density_min -1.175
_refine_diff_density_rms 0.402
_refine_ls_extinction_coef 0.0041(4)
_refine_ls_extinction_expression Fc^*^=kFc[1+0.001xFc^2^\l^3^/sin(2\q)]^-1/4^
_refine_ls_extinction_method SHELXL
_refine_ls_goodness_of_fit_ref 1.140
_refine_ls_hydrogen_treatment constr
_refine_ls_matrix_type full
_refine_ls_number_parameters 173
_refine_ls_number_reflns 3953
_refine_ls_number_restraints 0
_refine_ls_restrained_S_all 1.140
_refine_ls_R_factor_all 0.0910
_refine_ls_R_factor_gt 0.0871
_refine_ls_shift/su_max 0.001
_refine_ls_shift/su_mean 0.000
_refine_ls_structure_factor_coef Fsqd
_refine_ls_weighting_details 'calc w=1/[\s^2^(Fo^2^)+(0.1152P)^2^+5.6682P] where P=(Fo^2^+2Fc^2^)/3'
_refine_ls_weighting_scheme calc
_refine_ls_wR_factor_gt 0.1782
_refine_ls_wR_factor_ref 0.1921
_reflns_number_gt 2738
_reflns_number_total 3953
_reflns_threshold_expression >2sigma(I)
_cod_data_source_file cg5b00282_si_002.cif
_cod_data_source_block 2
_cod_depositor_comments
;
The following automatic conversions were performed:

'_symmetry_cell_setting' value 'Orthorhombic' changed to
'orthorhombic' according to
/usr/data/users/saulius/crontab/automatic-downloads/rss-feeds/ACS/lib/dictionaries/cif_core.dic
dictionary named 'cif_core.dic' version 2.4.2 from 2011-04-26.

Automatic conversion script
Id: cif_fix_values 3271 2015-04-21 07:52:19Z andrius 

 Adding full bibliography for 4512980--4512981.cif.
;
_cod_original_sg_symbol_H-M Pbca
_cod_original_formula_sum 'C11 H8 Br2 Cl1 Hg1 N3 O1'
_cod_database_code 4512980

loop_
_symmetry_equiv_pos_as_xyz
'x, y, z'
'-x+1/2, -y, z+1/2'
'x+1/2, -y+1/2, -z'
'-x, y+1/2, -z+1/2'
'-x, -y, -z'
'x-1/2, y, -z-1/2'
'-x-1/2, y-1/2, z'
'x, -y-1/2, z-1/2'

loop_
_atom_site_label
_atom_site_type_symbol
_atom_site_fract_x
_atom_site_fract_y
_atom_site_fract_z
_atom_site_U_iso_or_equiv
_atom_site_adp_type
_atom_site_occupancy
_atom_site_symmetry_multiplicity
_atom_site_calc_flag
_atom_site_refinement_flags
C1 C -0.081(2) 0.0404(12) 0.3878(4) 0.087(4) Uani 1 1 d .
H1 H -0.0894 -0.0368 0.3899 0.104 Uiso 1 1 calc R
C2 C -0.060(2) 0.1037(13) 0.4202(4) 0.082(4) Uani 1 1 d .
H2 H -0.0573 0.0682 0.4436 0.098 Uiso 1 1 calc R
C3 C -0.0551(16) 0.2596(10) 0.3838(3) 0.061(2) Uani 1 1 d .
H3 H -0.0471 0.3367 0.3812 0.073 Uiso 1 1 calc R
C4 C -0.0769(16) 0.1977(10) 0.3517(4) 0.066(3) Uani 1 1 d .
C5 C -0.0873(16) 0.2514(10) 0.3135(3) 0.061(2) Uani 1 1 d .
C6 C -0.0989(17) 0.1963(10) 0.2457(3) 0.058(2) Uani 1 1 d .
C7 C -0.0986(18) 0.3025(10) 0.2305(4) 0.069(3) Uani 1 1 d .
H7 H -0.1033 0.3651 0.2460 0.083 Uiso 1 1 calc R
C8 C -0.091(2) 0.3133(10) 0.1913(4) 0.070(3) Uani 1 1 d .
H8 H -0.0929 0.3841 0.1806 0.085 Uiso 1 1 calc R
C9 C -0.0812(16) 0.2202(12) 0.1682(4) 0.068(3) Uani 1 1 d .
C10 C -0.0833(18) 0.1145(11) 0.1840(4) 0.071(3) Uani 1 1 d .
H10 H -0.0786 0.0516 0.1687 0.085 Uiso 1 1 calc R
C11 C -0.0924(17) 0.1036(10) 0.2220(3) 0.067(3) Uani 1 1 d .
H11 H -0.0944 0.0325 0.2325 0.080 Uiso 1 1 calc R
N1 N -0.0878(16) 0.0872(9) 0.3536(3) 0.077(3) Uani 1 1 d .
N2 N -0.0443(14) 0.2163(10) 0.4188(3) 0.070(2) Uani 1 1 d .
N3 N -0.0993(14) 0.1773(8) 0.2849(3) 0.066(2) Uani 1 1 d .
H3A H -0.1085 0.1085 0.2916 0.079 Uiso 1 1 calc R
Hg1 Hg 0.02836(9) 0.33054(4) 0.476987(15) 0.0727(3) Uani 1 1 d .
Cl1 Cl -0.0644(5) 0.2375(3) 0.11925(10) 0.0786(9) Uani 1 1 d .
Br1 Br 0.0382(2) 0.17407(12) 0.52152(4) 0.0775(4) Uani 1 1 d .
Br2 Br 0.0565(2) 0.50702(11) 0.44359(5) 0.0824(4) Uani 1 1 d .
O1 O -0.0778(16) 0.3522(7) 0.3102(3) 0.080(2) Uani 1 1 d .

loop_
_atom_site_aniso_label
_atom_site_aniso_U_11
_atom_site_aniso_U_22
_atom_site_aniso_U_33
_atom_site_aniso_U_23
_atom_site_aniso_U_13
_atom_site_aniso_U_12
C1 0.122(11) 0.066(7) 0.072(8) 0.007(6) 0.028(8) -0.008(7)
C2 0.083(8) 0.085(9) 0.078(8) 0.016(7) 0.011(6) -0.001(7)
C3 0.066(6) 0.064(6) 0.053(5) -0.012(5) -0.001(4) -0.002(5)
C4 0.046(5) 0.068(6) 0.083(8) 0.003(6) 0.003(5) -0.001(4)
C5 0.054(5) 0.069(6) 0.060(6) -0.002(5) -0.003(4) -0.010(5)
C6 0.048(5) 0.064(6) 0.061(6) -0.006(4) 0.004(4) 0.003(4)
C7 0.067(6) 0.063(6) 0.078(8) -0.002(6) -0.002(6) 0.005(5)
C8 0.087(7) 0.061(6) 0.064(7) -0.002(5) -0.004(6) 0.002(5)
C9 0.053(5) 0.083(8) 0.067(7) 0.000(6) -0.006(5) -0.002(5)
C10 0.070(6) 0.076(7) 0.067(7) -0.012(6) -0.005(5) -0.003(6)
C11 0.071(6) 0.054(5) 0.075(7) -0.005(5) -0.007(5) 0.004(5)
N1 0.078(6) 0.062(6) 0.089(7) 0.002(5) 0.013(5) 0.000(5)
N2 0.063(5) 0.075(6) 0.072(6) 0.004(5) 0.005(4) 0.003(5)
N3 0.061(5) 0.062(5) 0.075(6) -0.005(4) -0.002(4) 0.001(4)
Hg1 0.0863(4) 0.0634(3) 0.0685(4) 0.0092(2) -0.0025(2) -0.0011(2)
Cl1 0.0736(17) 0.095(2) 0.0671(17) -0.0077(16) -0.0037(13) -0.0006(15)
Br1 0.0896(9) 0.0698(8) 0.0731(8) 0.0142(6) -0.0029(6) -0.0029(6)
Br2 0.1018(10) 0.0646(7) 0.0809(8) 0.0122(6) -0.0052(7) -0.0066(6)
O1 0.108(7) 0.062(5) 0.071(5) 0.000(4) -0.005(5) -0.004(4)

loop_
_atom_type_symbol
_atom_type_description
_atom_type_scat_dispersion_real
_atom_type_scat_dispersion_imag
_atom_type_scat_source
C C 0.0033 0.0016 'International Tables Vol C Tables 4.2.6.8 and 6.1.1.4'
H H 0.0000 0.0000 'International Tables Vol C Tables 4.2.6.8 and 6.1.1.4'
N N 0.0061 0.0033 'International Tables Vol C Tables 4.2.6.8 and 6.1.1.4'
Hg Hg -2.3894 9.2266 'International Tables Vol C Tables 4.2.6.8 and 6.1.1.4'
Cl Cl 0.1484 0.1585 'International Tables Vol C Tables 4.2.6.8 and 6.1.1.4'
Br Br -0.2901 2.4595 'International Tables Vol C Tables 4.2.6.8 and 6.1.1.4'
O O 0.0106 0.0060 'International Tables Vol C Tables 4.2.6.8 and 6.1.1.4'

loop_
_geom_angle_atom_site_label_1
_geom_angle_atom_site_label_2
_geom_angle_atom_site_label_3
_geom_angle
N1 C1 C2 121.8(14)
N1 C1 H1 119.1
C2 C1 H1 119.1
N2 C2 C1 121.5(13)
N2 C2 H2 119.3
C1 C2 H2 119.3
N2 C3 C4 124.3(12)
N2 C3 H3 117.9
C4 C3 H3 117.9
N1 C4 C3 120.5(12)
N1 C4 C5 118.0(12)
C3 C4 C5 121.5(11)
O1 C5 N3 125.6(11)
O1 C5 C4 120.8(11)
N3 C5 C4 113.5(10)
C7 C6 C11 119.9(11)
C7 C6 N3 122.3(10)
C11 C6 N3 117.8(11)
C6 C7 C8 118.3(12)
C6 C7 H7 120.8
C8 C7 H7 120.8
C9 C8 C7 121.0(12)
C9 C8 H8 119.5
C7 C8 H8 119.5
C10 C9 C8 119.9(12)
C10 C9 Cl1 120.6(11)
C8 C9 Cl1 119.5(10)
C11 C10 C9 119.3(12)
C11 C10 H10 120.3
C9 C10 H10 120.3
C10 C11 C6 121.6(12)
C10 C11 H11 119.2
C6 C11 H11 119.2
C4 N1 C1 117.4(12)
C3 N2 C2 114.5(12)
C3 N2 Hg1 123.7(9)
C2 N2 Hg1 121.6(9)
C5 N3 C6 129.4(10)
C5 N3 H3A 115.3
C6 N3 H3A 115.3
Br2 Hg1 Br1 167.54(6)
Br2 Hg1 N2 95.1(3)
Br1 Hg1 N2 96.7(3)

loop_
_geom_bond_atom_site_label_1
_geom_bond_atom_site_label_2
_geom_bond_distance
C1 N1 1.338(17)
C1 C2 1.38(2)
C1 H1 0.9300
C2 N2 1.35(2)
C2 H2 0.9300
C3 N2 1.346(16)
C3 C4 1.364(17)
C3 H3 0.9300
C4 N1 1.327(15)
C4 C5 1.500(17)
C5 O1 1.216(14)
C5 N3 1.351(15)
C6 C7 1.383(17)
C6 C11 1.394(15)
C6 N3 1.406(14)
C7 C8 1.394(18)
C7 H7 0.9300
C8 C9 1.386(18)
C8 H8 0.9300
C9 C10 1.384(19)
C9 Cl1 1.753(13)
C10 C11 1.354(17)
C10 H10 0.9300
C11 H11 0.9300
N2 Hg1 2.526(12)
N3 H3A 0.8600
Hg1 Br2 2.4309(14)
Hg1 Br1 2.4516(14)

loop_
_geom_torsion_atom_site_label_1
_geom_torsion_atom_site_label_2
_geom_torsion_atom_site_label_3
_geom_torsion_atom_site_label_4
_geom_torsion
N1 C1 C2 N2 -1(2)
N2 C3 C4 N1 -0.4(18)
N2 C3 C4 C5 -179.8(10)
N1 C4 C5 O1 -179.9(11)
C3 C4 C5 O1 -0.5(17)
N1 C4 C5 N3 -2.5(15)
C3 C4 C5 N3 176.9(10)
C11 C6 C7 C8 -0.2(19)
N3 C6 C7 C8 177.7(11)
C6 C7 C8 C9 -1(2)
C7 C8 C9 C10 2(2)
C7 C8 C9 Cl1 -178.0(11)
C8 C9 C10 C11 -0.9(18)
Cl1 C9 C10 C11 178.7(10)
C9 C10 C11 C6 -0.3(18)
C7 C6 C11 C10 0.8(18)
N3 C6 C11 C10 -177.2(11)
C3 C4 N1 C1 1.3(18)
C5 C4 N1 C1 -179.3(11)
C2 C1 N1 C4 -1(2)
C4 C3 N2 C2 -1.0(16)
C4 C3 N2 Hg1 173.9(8)
C1 C2 N2 C3 1.6(18)
C1 C2 N2 Hg1 -173.4(11)
O1 C5 N3 C6 2(2)
C4 C5 N3 C6 -175.5(11)
C7 C6 N3 C5 -4.6(19)
C11 C6 N3 C5 173.4(11)
C3 N2 Hg1 Br2 0.2(9)
C2 N2 Hg1 Br2 174.8(9)
C3 N2 Hg1 Br1 -175.9(8)
C2 N2 Hg1 Br1 -1.3(9)
